data_9005094
loop_
_publ_author_name
'Oberti, R.'
'Ungaretti, L.'
'Cannillo, E.'
'Hawthorne, F. C.'

_publ_section_title
;The behaviour of Ti in amphiboles: I. Four- and six-coordinate Ti in
 richterite Sample: R(2) Potassium-richterite
;
_journal_name_full 'European Journal of Mineralogy'
_journal_page_first 425
_journal_page_last 439
_journal_volume 4
_journal_year 1992
_chemical_formula_sum
;Al0.098 Ca1.042 F0.62 H1.38 K0.872 Mg4.872 Mn0.072 Na1.114 O23.38 Si7.951
 Sr0.051 Ti0.006
;
_chemical_name_mineral Richterite
_space_group_IT_number 12
_symmetry_space_group_name_Hall '-C 2y'
_symmetry_space_group_name_H-M 'C 1 2/m 1'
_cell_angle_alpha 90
_cell_angle_beta 104.75
_cell_angle_gamma 90
_cell_formula_units_Z 2
_cell_length_a 9.998
_cell_length_b 17.976
_cell_length_c 5.273
_cell_volume 916.455
_database_code_amcsd 0006439
_exptl_crystal_density_diffrn 3.051
_cod_original_formula_sum
;O23.38 F.62 Na1.114 K.872 Al.098 Ti.006 Mg4.872 Mn.072 Sr.051 Ca1.042 Si7.951
 H1.38
;
_cod_database_code 9005094

loop_
_space_group_symop_operation_xyz
x,y,z
1/2+x,1/2+y,z
x,-y,z
1/2+x,1/2-y,z
-x,y,-z
1/2-x,1/2+y,-z
-x,-y,-z
1/2-x,1/2-y,-z

loop_
_atom_site_label
_atom_site_fract_x
_atom_site_fract_y
_atom_site_fract_z
_atom_site_occupancy
_atom_site_U_iso_or_equiv
_atom_site_type_symbol
_atom_site_attached_hydrogens
O1 0.10970 0.08660 0.21780 1.00000 0.00583 O 0
O2 0.11820 0.17020 0.72610 1.00000 0.00671 O 0
O3 0.10540 0.00000 0.71430 0.69000 0.00747 O 0
F 0.10540 0.00000 0.71430 0.31000 0.00747 F 0
O4 0.36200 0.24810 0.79800 1.00000 0.00899 O 0
O5 0.34360 0.13020 0.09480 1.00000 0.00836 O 0
O6 0.33990 0.11720 0.59290 1.00000 0.00811 O 0
O7 0.33190 0.00000 0.30080 1.00000 0.00798 O 0
NaA 0.00000 0.50000 0.00000 0.10350 0.01634 Na 0
KA 0.00000 0.50000 0.00000 0.43600 0.01634 K 0
NaAm 0.03280 0.50000 0.07640 0.05170 0.01051 Na 0
KAm 0.03280 0.50000 0.07640 0.21800 0.01051 K 0
AlM1 0.00000 0.08920 0.50000 0.00980 0.00595 Al 0
TiM1 0.00000 0.08920 0.50000 0.00120 0.00595 Ti 0
MgM1 0.00000 0.08920 0.50000 0.97450 0.00595 Mg 0
MnM1 0.00000 0.08920 0.50000 0.01450 0.00595 Mn 0
AlM2 0.00000 0.17950 0.00000 0.00980 0.00646 Al 0
TiM2 0.00000 0.17950 0.00000 0.00120 0.00646 Ti 0
MgM2 0.00000 0.17950 0.00000 0.97450 0.00646 Mg 0
MnM2 0.00000 0.17950 0.00000 0.01450 0.00646 Mn 0
AlM3 0.00000 0.00000 0.00000 0.00980 0.00494 Al 0
TiM3 0.00000 0.00000 0.00000 0.00120 0.00494 Ti 0
MgM3 0.00000 0.00000 0.00000 0.97450 0.00494 Mg 0
MnM3 0.00000 0.00000 0.00000 0.01450 0.00494 Mn 0
SrM4 0.00000 0.27760 0.50000 0.02550 0.01089 Sr 0
CaM4 0.00000 0.27760 0.50000 0.52100 0.01089 Ca 0
NaM4 0.00000 0.27760 0.50000 0.45350 0.01089 Na 0
SiT1 0.27490 0.08530 0.29870 0.99390 0.00418 Si 0
AlT1 0.27490 0.08530 0.29870 0.00610 0.00418 Al 0
SiT2 0.28470 0.17200 0.80420 0.99390 0.00431 Si 0
AlT2 0.28470 0.17200 0.80420 0.00610 0.00431 Al 0
H 0.19040 0.00000 0.75090 0.69000 0.02596 H 0

loop_
_cod_changelog_entry_id
_cod_changelog_entry_author
_cod_changelog_entry_date
_cod_changelog_entry_text
1
;cod-tools version 3.8.0
Id: cif_guess_AMCSD_atom_types 9581 2023-05-17 12:35:41Z saulius
;
2023-05-23T09:19:14+03:00
;Derived atom types and hydrogen counts
from atom names that follow the AMCSD naming convention
(Wat == water, O-H == hydroxyl).
;

loop_
_cod_related_entry_id
_cod_related_entry_database
_cod_related_entry_code
1 AMCSD 0006439
